data_2008260
loop_
_publ_author_name
'Thu\'ery, Pierre'
'Nierlich, Martine'
'Saadioui, Mohamed'
'Asfari, Zouhair'
'Vicens, Jacques'

_publ_section_title
;
 A 2,2'-azobenzene-substituted calix[4]arene-crown-6
;
_journal_issue 3
_journal_name_full 'Acta Crystallographica Section C'
_journal_page_first 443
_journal_page_last 445
_journal_paper_doi 10.1107/S0108270198013882
_journal_volume 55
_journal_year 1999
_chemical_formula_moiety 'C48 H46 N2 O8, C3 H7 N1 O1'
_chemical_formula_sum 'C51 H53 N3 O9'
_chemical_formula_weight 851.96
_space_group_IT_number 14
_symmetry_cell_setting monoclinic
_symmetry_space_group_name_Hall '-P 2ybc'
_symmetry_space_group_name_H-M 'P 1 21/c 1'
_audit_creation_method SHELXL
_cell_angle_alpha 90.00
_cell_angle_beta 106.328(2)
_cell_angle_gamma 90.00
_cell_formula_units_Z 8
_cell_length_a 25.867(2)
_cell_length_b 17.085(2)
_cell_length_c 20.363(3)
_cell_measurement_reflns_used 36813
_cell_measurement_temperature 123(2)
_cell_measurement_theta_max 30.07
_cell_measurement_theta_min 2.99
_cell_volume 8636.2(18)
_computing_cell_refinement 'HKL package (Otwinowski & Minor, 1997)'
_computing_data_collection 'Nonius Kappa-CCD Software'
_computing_data_reduction 'HKL package'
_computing_molecular_graphics 'SHELXTL (Bruker, 1997)'
_computing_publication_material SHELXTL
_computing_structure_refinement 'SHELXL-93 (Sheldrick, 1993)'
_computing_structure_solution 'SHELXS-86 (Sheldrick, 1990)'
_diffrn_ambient_temperature 123(2)
_diffrn_detector_area_resol_mean 18
_diffrn_measurement_device_type 'Nonius Kappa-CCD area detector diffractometer'
_diffrn_measurement_method '\f rotation scans with 2\% steps'
_diffrn_radiation_monochromator graphite
_diffrn_radiation_source 'fine-focus sealed tube'
_diffrn_radiation_type MoK\a
_diffrn_radiation_wavelength 0.71073
_diffrn_reflns_av_R_equivalents 0.0414
_diffrn_reflns_limit_h_max 36
_diffrn_reflns_limit_h_min -35
_diffrn_reflns_limit_k_max 0
_diffrn_reflns_limit_k_min -22
_diffrn_reflns_limit_l_max 24
_diffrn_reflns_limit_l_min -24
_diffrn_reflns_number 36813
_diffrn_reflns_theta_max 30.07
_diffrn_reflns_theta_min 2.99
_diffrn_standards_decay_% none
_exptl_absorpt_coefficient_mu 0.090
_exptl_absorpt_correction_type none
_exptl_crystal_colour 'translucent intense orange'
_exptl_crystal_density_diffrn 1.310
_exptl_crystal_density_method 'not measured'
_exptl_crystal_description irregular
_exptl_crystal_F_000 3616
_exptl_crystal_size_max 0.24
_exptl_crystal_size_mid 0.24
_exptl_crystal_size_min 0.18
_refine_diff_density_max 0.218
_refine_diff_density_min -0.215
_refine_ls_extinction_method none
_refine_ls_goodness_of_fit_all 0.822
_refine_ls_goodness_of_fit_obs 1.042
_refine_ls_hydrogen_treatment constr
_refine_ls_matrix_type full
_refine_ls_number_parameters 1139
_refine_ls_number_reflns 20546
_refine_ls_number_restraints 0
_refine_ls_restrained_S_all 0.867
_refine_ls_restrained_S_obs 1.042
_refine_ls_R_factor_obs 0.0591
_refine_ls_shift/esd_max 0.000
_refine_ls_shift/esd_mean 0.000
_refine_ls_structure_factor_coef Fsqd
_refine_ls_weighting_details 'w = 1/[\s^2^(Fo^2^)+(0.0465P)^2^] where P=(Fo^2^+2Fc^2^)/3'
_refine_ls_weighting_scheme calc
_refine_ls_wR_factor_all 0.1638
_refine_ls_wR_factor_obs 0.1015
_reflns_number_observed 4835
_reflns_number_total 20670
_reflns_observed_criterion >2sigma(I)
_cod_data_source_file gs1018.cif
_cod_data_source_block 1
_cod_depositor_comments
;
The following automatic conversions were performed:

'_refine_ls_weighting_scheme' value 'calc w =
1/[\s^2^(Fo^2^)+(0.0465P)^2^] where P=(Fo^2^+2Fc^2^)/3' was changed
to 'calc'. New tag '_refine_ls_weighting_details' was created. The
value of the new tag was set to 'w = 1/[\s^2^(Fo^2^)+(0.0465P)^2^]
where P=(Fo^2^+2Fc^2^)/3'.

Automatic conversion script
Id: cif_fix_values 3143 2015-03-26 13:38:13Z robertas 
;
_cod_original_cell_volume 8636.4(15)
_cod_original_sg_symbol_H-M 'P 21/c'
_cod_database_code 2008260

loop_
_symmetry_equiv_pos_as_xyz
'x, y, z'
'-x, y+1/2, -z+1/2'
'-x, -y, -z'
'x, -y-1/2, z-1/2'

loop_
_atom_site_aniso_label
_atom_site_aniso_U_11
_atom_site_aniso_U_22
_atom_site_aniso_U_33
_atom_site_aniso_U_12
_atom_site_aniso_U_13
_atom_site_aniso_U_23
O1A 0.036(2) 0.030(2) 0.0282(14) -0.011(2) 0.0134(13) -0.0077(13)
O2A 0.030(2) 0.036(2) 0.036(2) -0.001(2) 0.0082(14) 0.0065(14)
O3A 0.034(2) 0.036(2) 0.048(2) -0.002(2) 0.010(2) 0.006(2)
O4A 0.046(2) 0.038(2) 0.037(2) 0.008(2) 0.0160(15) 0.0066(14)
O5A 0.045(2) 0.058(2) 0.043(2) -0.003(2) 0.013(2) -0.003(2)
O6A 0.030(2) 0.025(2) 0.0303(15) -0.0087(15) 0.0111(13) -0.0016(13)
O7A 0.033(2) 0.047(2) 0.0255(14) -0.001(2) 0.0079(14) 0.0007(14)
O8A 0.043(2) 0.028(2) 0.0284(14) 0.000(2) 0.0149(14) 0.0014(13)
N1A 0.041(3) 0.047(3) 0.041(2) -0.004(2) 0.007(2) -0.002(2)
N2A 0.037(3) 0.046(3) 0.046(2) 0.008(2) 0.012(2) -0.002(2)
C1A 0.036(3) 0.030(3) 0.029(2) -0.001(2) 0.010(2) -0.004(2)
C2A 0.030(3) 0.036(3) 0.025(2) 0.003(2) 0.005(2) -0.002(2)
C3A 0.040(3) 0.043(3) 0.040(2) 0.006(3) 0.013(2) 0.008(2)
C4A 0.038(3) 0.041(3) 0.048(3) 0.000(3) 0.013(2) 0.010(2)
C5A 0.024(3) 0.036(3) 0.052(3) 0.003(3) 0.012(2) 0.002(3)
C6A 0.032(3) 0.038(3) 0.054(3) 0.002(3) 0.015(2) 0.004(3)
C7A 0.037(3) 0.046(4) 0.071(4) -0.006(3) 0.022(3) 0.000(3)
C8A 0.044(4) 0.055(4) 0.071(4) -0.008(3) 0.014(3) -0.010(3)
C9A 0.051(4) 0.050(4) 0.059(3) 0.001(3) 0.015(3) 0.001(3)
C10A 0.031(3) 0.039(3) 0.050(3) -0.001(3) 0.013(2) 0.000(3)
C11A 0.034(3) 0.036(3) 0.036(3) 0.006(2) 0.005(2) 0.006(2)
C12A 0.030(3) 0.052(4) 0.037(2) 0.003(3) 0.007(2) -0.003(2)
C13A 0.041(3) 0.047(4) 0.045(3) 0.002(3) 0.020(2) 0.004(3)
C14A 0.043(3) 0.038(3) 0.044(3) 0.007(3) 0.011(2) 0.007(2)
C15A 0.037(3) 0.041(3) 0.039(3) 0.008(3) 0.013(2) -0.002(2)
C16A 0.034(3) 0.042(3) 0.036(2) 0.009(3) 0.007(2) 0.004(2)
C17A 0.036(3) 0.043(3) 0.040(2) -0.002(3) 0.009(2) -0.006(2)
C18A 0.047(3) 0.060(4) 0.032(2) -0.010(3) 0.006(2) -0.001(2)
C19A 0.029(3) 0.026(3) 0.083(3) -0.001(2) 0.024(3) -0.010(3)
C20A 0.036(3) 0.049(3) 0.037(2) -0.014(3) 0.000(2) 0.005(2)
C21A 0.031(3) 0.031(3) 0.027(2) -0.002(2) 0.016(2) -0.010(2)
C22A 0.036(3) 0.031(3) 0.021(2) -0.001(2) 0.011(2) -0.004(2)
C23A 0.048(3) 0.026(3) 0.024(2) 0.000(3) 0.019(2) 0.000(2)
C24A 0.032(3) 0.039(3) 0.031(2) -0.005(3) 0.013(2) 0.001(2)
C25A 0.030(3) 0.037(3) 0.034(2) 0.006(2) 0.013(2) -0.002(2)
C26A 0.033(3) 0.025(3) 0.033(2) 0.003(2) 0.017(2) -0.004(2)
C27A 0.030(3) 0.029(3) 0.040(2) -0.001(2) 0.015(2) -0.001(2)
C28A 0.035(3) 0.017(3) 0.035(2) 0.003(2) 0.015(2) 0.005(2)
C29A 0.031(3) 0.017(3) 0.031(2) 0.001(2) 0.007(2) 0.002(2)
C30A 0.028(3) 0.022(3) 0.027(2) 0.004(2) 0.006(2) 0.009(2)
C31A 0.034(3) 0.028(3) 0.032(2) 0.003(2) 0.004(2) 0.000(2)
C32A 0.029(3) 0.046(3) 0.035(2) 0.000(2) 0.000(2) 0.002(2)
C33A 0.025(3) 0.033(3) 0.048(3) 0.001(2) 0.013(2) 0.006(2)
C34A 0.033(3) 0.033(3) 0.022(2) -0.002(2) 0.006(2) -0.001(2)
C35A 0.029(3) 0.035(3) 0.024(2) -0.005(2) 0.015(2) -0.001(2)
C36A 0.025(3) 0.032(3) 0.029(2) -0.010(2) 0.013(2) -0.009(2)
C37A 0.029(3) 0.033(3) 0.023(2) 0.001(2) 0.015(2) 0.005(2)
C38A 0.039(3) 0.025(3) 0.037(2) 0.005(2) 0.021(2) 0.002(2)
C39A 0.041(3) 0.037(3) 0.031(2) -0.007(3) 0.017(2) -0.010(2)
C40A 0.027(3) 0.047(3) 0.022(2) -0.001(3) 0.011(2) -0.001(2)
C41A 0.030(3) 0.030(3) 0.035(2) 0.001(2) 0.016(2) -0.004(2)
C42A 0.024(3) 0.036(3) 0.030(2) 0.000(2) 0.004(2) 0.004(2)
C43A 0.022(3) 0.032(3) 0.028(2) -0.002(2) 0.001(2) 0.001(2)
C44A 0.022(3) 0.034(3) 0.027(2) -0.004(2) 0.000(2) 0.001(2)
C45A 0.027(3) 0.044(3) 0.038(2) -0.003(2) 0.009(2) 0.007(2)
C46A 0.049(3) 0.030(3) 0.043(3) -0.003(3) 0.017(2) 0.006(2)
C47A 0.034(3) 0.035(3) 0.041(2) 0.008(2) 0.009(2) -0.002(2)
C48A 0.037(3) 0.036(3) 0.024(2) -0.003(2) 0.010(2) 0.002(2)
O1B 0.040(2) 0.051(2) 0.042(2) 0.011(2) 0.016(2) 0.014(2)
O2B 0.036(2) 0.056(2) 0.053(2) -0.002(2) -0.002(2) -0.005(2)
O3B 0.045(2) 0.046(2) 0.045(2) 0.000(2) 0.006(2) 0.001(2)
O4B 0.045(2) 0.039(2) 0.049(2) -0.004(2) 0.011(2) 0.006(2)
O5B 0.055(2) 0.047(2) 0.043(2) 0.000(2) 0.013(2) 0.007(2)
O6B 0.034(2) 0.057(2) 0.049(2) 0.008(2) 0.016(2) 0.014(2)
O7B 0.041(2) 0.063(2) 0.045(2) 0.000(2) 0.011(2) 0.007(2)
O8B 0.043(2) 0.054(2) 0.045(2) 0.002(2) 0.016(2) 0.006(2)
N1B 0.032(3) 0.047(3) 0.052(2) 0.002(2) 0.010(2) 0.006(2)
N2B 0.028(2) 0.045(3) 0.052(2) 0.004(2) 0.005(2) 0.010(2)
C1B 0.036(3) 0.063(4) 0.046(3) 0.007(3) 0.011(2) 0.011(3)
C2B 0.032(3) 0.054(4) 0.050(3) 0.003(3) 0.006(2) 0.000(3)
C3B 0.051(4) 0.058(4) 0.049(3) 0.012(3) 0.009(3) 0.001(3)
C4B 0.052(4) 0.060(4) 0.050(3) -0.001(3) 0.007(3) -0.009(3)
C5B 0.034(3) 0.039(4) 0.050(3) 0.005(3) 0.012(3) 0.009(3)
C6B 0.049(4) 0.048(4) 0.065(3) -0.002(3) 0.014(3) 0.003(3)
C7B 0.050(4) 0.039(4) 0.081(4) 0.003(3) 0.018(3) 0.009(3)
C8B 0.045(4) 0.053(4) 0.074(4) -0.003(3) 0.013(3) 0.012(3)
C9B 0.042(3) 0.046(4) 0.058(3) -0.002(3) 0.008(3) 0.017(3)
C10B 0.025(3) 0.038(4) 0.056(3) 0.002(3) 0.010(2) 0.003(3)
C11B 0.028(3) 0.032(3) 0.051(3) 0.001(2) 0.004(2) -0.002(2)
C12B 0.033(3) 0.043(4) 0.050(3) -0.002(3) 0.008(2) 0.000(2)
C13B 0.045(3) 0.049(4) 0.048(3) -0.005(3) 0.010(2) -0.006(3)
C14B 0.040(3) 0.047(4) 0.066(3) -0.002(3) 0.010(3) 0.000(3)
C15B 0.039(3) 0.045(4) 0.051(3) -0.003(3) 0.003(2) -0.002(3)
C16B 0.027(3) 0.040(3) 0.054(3) -0.007(3) 0.009(2) -0.002(3)
C17B 0.043(3) 0.044(3) 0.045(3) -0.001(3) 0.008(2) 0.005(2)
C18B 0.050(3) 0.050(4) 0.043(3) 0.007(3) 0.005(2) 0.010(3)
C19B 0.048(3) 0.056(4) 0.050(3) 0.006(3) 0.016(3) 0.003(3)
C20B 0.043(3) 0.064(4) 0.047(3) 0.013(3) 0.017(2) 0.011(3)
C21B 0.029(3) 0.046(4) 0.047(3) 0.006(3) 0.015(3) 0.007(3)
C22B 0.031(3) 0.049(4) 0.045(3) 0.001(3) 0.011(2) 0.000(3)
C23B 0.041(3) 0.052(4) 0.041(3) -0.002(3) 0.012(3) 0.001(2)
C24B 0.032(3) 0.059(4) 0.050(3) 0.005(3) 0.009(3) 0.005(3)
C25B 0.031(3) 0.054(4) 0.048(3) -0.006(3) 0.007(2) 0.004(3)
C26B 0.035(3) 0.042(3) 0.055(3) 0.003(3) 0.013(3) 0.006(3)
C27B 0.048(3) 0.042(3) 0.054(3) -0.005(3) 0.019(3) 0.000(3)
C28B 0.042(3) 0.049(4) 0.047(3) -0.005(3) 0.010(3) 0.007(2)
C29B 0.041(4) 0.047(4) 0.045(3) -0.003(3) 0.001(3) 0.003(2)
C30B 0.045(4) 0.049(4) 0.040(3) -0.008(3) 0.006(3) 0.003(2)
C31B 0.056(4) 0.049(4) 0.052(3) -0.005(3) 0.018(3) 0.005(3)
C32B 0.057(4) 0.049(4) 0.052(3) -0.005(3) 0.003(3) 0.010(3)
C33B 0.041(4) 0.046(4) 0.057(3) -0.004(3) 0.004(3) 0.007(3)
C34B 0.043(3) 0.068(4) 0.038(3) 0.004(3) 0.009(2) 0.004(3)
C35B 0.047(4) 0.045(4) 0.040(3) 0.004(3) 0.013(3) 0.005(3)
C36B 0.033(3) 0.051(4) 0.051(3) 0.006(3) 0.018(3) 0.012(3)
C37B 0.032(3) 0.045(4) 0.041(3) 0.005(3) 0.008(2) 0.010(3)
C38B 0.043(4) 0.051(4) 0.054(3) -0.004(3) 0.013(3) 0.004(3)
C39B 0.044(4) 0.041(4) 0.057(3) -0.001(3) 0.006(3) 0.010(3)
C40B 0.040(3) 0.052(4) 0.043(3) -0.002(3) 0.007(2) 0.009(3)
C41B 0.033(3) 0.060(4) 0.042(3) -0.002(3) 0.010(2) 0.006(2)
C42B 0.030(3) 0.049(4) 0.048(3) 0.000(3) 0.009(2) 0.004(3)
C43B 0.029(3) 0.042(3) 0.045(3) -0.001(3) 0.005(2) 0.000(3)
C44B 0.028(3) 0.055(4) 0.042(3) 0.001(3) 0.006(2) 0.001(3)
C45B 0.040(3) 0.061(4) 0.045(3) -0.002(3) 0.010(2) 0.000(3)
C46B 0.044(3) 0.052(4) 0.057(3) 0.000(3) 0.009(3) -0.003(3)
C47B 0.035(3) 0.052(4) 0.054(3) 0.003(3) 0.007(2) 0.012(3)
C48B 0.027(3) 0.059(4) 0.045(3) -0.002(3) 0.011(2) 0.005(2)
O1 0.091(3) 0.091(3) 0.085(3) -0.005(3) 0.034(2) -0.001(2)
N1 0.054(3) 0.061(3) 0.063(3) -0.009(3) 0.015(3) -0.001(2)
C1 0.063(5) 0.088(5) 0.071(4) 0.000(4) 0.016(4) -0.003(4)
C2 0.040(4) 0.085(5) 0.093(4) -0.011(3) 0.002(3) -0.017(3)
C3 0.075(5) 0.088(5) 0.086(4) -0.015(4) 0.041(3) -0.006(3)
O2 0.075(3) 0.064(3) 0.125(3) 0.032(2) 0.045(3) 0.023(2)
N2 0.033(3) 0.028(2) 0.037(2) -0.001(2) 0.011(2) 0.002(2)
C4 0.057(4) 0.049(4) 0.060(3) -0.002(3) 0.009(3) 0.015(3)
C5 0.062(4) 0.033(3) 0.048(3) 0.008(3) 0.033(3) 0.006(2)
C6 0.068(4) 0.040(4) 0.056(3) -0.007(3) 0.013(3) 0.003(3)

loop_
_atom_site_label
_atom_site_fract_x
_atom_site_fract_y
_atom_site_fract_z
_atom_site_U_iso_or_equiv
_atom_site_thermal_displace_type
_atom_site_calc_flag
_atom_site_refinement_flags
_atom_site_occupancy
_atom_site_disorder_group
_atom_site_type_symbol
O1A 0.03678(11) 0.3557(2) 0.44536(11) 0.0304(7) Uani d . 1 . O
O2A 0.06658(10) 0.5110(2) 0.42917(12) 0.0343(7) Uani d . 1 . O
O3A 0.17283(12) 0.5869(2) 0.48154(14) 0.0397(8) Uani d . 1 . O
O4A 0.23072(11) 0.3632(2) 0.49487(12) 0.0398(8) Uani d . 1 . O
O5A 0.22385(12) 0.3222(2) 0.33581(13) 0.0485(9) Uani d . 1 . O
O6A 0.11018(10) 0.2909(2) 0.29166(11) 0.0280(7) Uani d . 1 . O
O7A 0.02015(11) 0.3836(2) 0.30785(12) 0.0355(8) Uani d . 1 . O
H7OA 0.03054(11) 0.3782(2) 0.35516(12) 0.043 Uiso d R 1 . H
O8A 0.11054(10) 0.2469(2) 0.41621(12) 0.0323(7) Uani d . 1 . O
H8OA 0.11070(10) 0.2595(2) 0.37297(12) 0.039 Uiso d R 1 . H
N1A 0.22150(14) 0.5368(2) 0.6182(2) 0.0440(10) Uani d . 1 . N
N2A 0.22192(14) 0.4838(2) 0.5753(2) 0.0432(10) Uani d . 1 . N
C1A 0.0532(2) 0.4094(2) 0.5017(2) 0.0311(11) Uani d . 1 . C
H1A1 0.0691(2) 0.3811(2) 0.5439(2) 0.037 Uiso calc R 1 . H
H1A2 0.0223(2) 0.4384(2) 0.5069(2) 0.037 Uiso calc R 1 . H
C2A 0.0938(2) 0.4645(2) 0.4867(2) 0.0312(11) Uani d . 1 . C
H2A1 0.1091(2) 0.4977(2) 0.5260(2) 0.037 Uiso calc R 1 . H
H2A2 0.1227(2) 0.4352(2) 0.4766(2) 0.037 Uiso calc R 1 . H
C3A 0.1005(2) 0.5417(3) 0.3906(2) 0.0407(12) Uani d . 1 . C
H3A1 0.0784(2) 0.5550(3) 0.3450(2) 0.049 Uiso calc R 1 . H
H3A2 0.1257(2) 0.5015(3) 0.3861(2) 0.049 Uiso calc R 1 . H
C4A 0.1317(2) 0.6136(3) 0.4230(2) 0.0423(12) Uani d . 1 . C
H4A1 0.1477(2) 0.6392(3) 0.3908(2) 0.051 Uiso calc R 1 . H
H4A2 0.1082(2) 0.6505(3) 0.4365(2) 0.051 Uiso calc R 1 . H
C5A 0.1991(2) 0.6409(3) 0.5272(2) 0.0370(11) Uani d . 1 . C
C6A 0.2028(2) 0.7194(3) 0.5115(2) 0.0407(12) Uani d . 1 . C
H6A 0.1875(2) 0.7362(3) 0.4668(2) 0.049 Uiso calc R 1 . H
C7A 0.2287(2) 0.7733(3) 0.5607(3) 0.0501(13) Uani d . 1 . C
H7A 0.2308(2) 0.8255(3) 0.5489(3) 0.060 Uiso calc R 1 . H
C8A 0.2513(2) 0.7486(3) 0.6277(3) 0.0569(14) Uani d . 1 . C
H8A 0.2685(2) 0.7841(3) 0.6614(3) 0.068 Uiso calc R 1 . H
C9A 0.2479(2) 0.6696(3) 0.6437(2) 0.0532(14) Uani d . 1 . C
H9A 0.2623(2) 0.6532(3) 0.6887(2) 0.064 Uiso calc R 1 . H
C10A 0.2236(2) 0.6154(3) 0.5944(2) 0.0396(12) Uani d . 1 . C
C11A 0.2144(2) 0.4074(3) 0.5978(2) 0.0364(11) Uani d . 1 . C
C12A 0.2017(2) 0.3910(3) 0.6589(2) 0.0400(12) Uani d . 1 . C
H12A 0.1975(2) 0.4318(3) 0.6872(2) 0.048 Uiso calc R 1 . H
C13A 0.1953(2) 0.3148(3) 0.6771(2) 0.0428(12) Uani d . 1 . C
H13A 0.1880(2) 0.3043(3) 0.7185(2) 0.051 Uiso calc R 1 . H
C14A 0.1997(2) 0.2541(3) 0.6345(2) 0.0418(12) Uani d . 1 . C
H14A 0.1947(2) 0.2029(3) 0.6468(2) 0.050 Uiso calc R 1 . H
C15A 0.2114(2) 0.2689(3) 0.5738(2) 0.0387(12) Uani d . 1 . C
H15A 0.2144(2) 0.2275(3) 0.5453(2) 0.046 Uiso calc R 1 . H
C16A 0.2188(2) 0.3448(3) 0.5549(2) 0.0376(12) Uani d . 1 . C
C17A 0.2479(2) 0.2994(3) 0.4602(2) 0.0400(12) Uani d . 1 . C
H17A 0.2188(2) 0.2620(3) 0.4449(2) 0.048 Uiso calc R 1 . H
H17B 0.2782(2) 0.2729(3) 0.4914(2) 0.048 Uiso calc R 1 . H
C18A 0.2643(2) 0.3301(3) 0.3998(2) 0.0472(13) Uani d . 1 . C
H18A 0.2734(2) 0.3851(3) 0.4074(2) 0.057 Uiso calc R 1 . H
H18B 0.2964(2) 0.3027(3) 0.3971(2) 0.057 Uiso calc R 1 . H
C19A 0.1826(2) 0.3815(3) 0.3290(2) 0.0442(12) Uani d . 1 . C
H19A 0.1959(2) 0.4321(3) 0.3195(2) 0.053 Uiso calc R 1 . H
H19B 0.1716(2) 0.3853(3) 0.3707(2) 0.053 Uiso calc R 1 . H
C20A 0.1360(2) 0.3553(3) 0.2698(2) 0.0427(12) Uani d . 1 . C
H20A 0.1106(2) 0.3980(3) 0.2552(2) 0.051 Uiso calc R 1 . H
H20B 0.1490(2) 0.3399(3) 0.2315(2) 0.051 Uiso calc R 1 . H
C21A -0.0033(2) 0.3013(2) 0.4492(2) 0.0281(10) Uani d . 1 . C
C22A 0.0118(2) 0.2310(3) 0.4842(2) 0.0288(11) Uani d . 1 . C
C23A -0.0301(2) 0.1777(2) 0.4825(2) 0.0308(11) Uani d . 1 . C
H23A -0.0220(2) 0.1298(2) 0.5049(2) 0.037 Uiso calc R 1 . H
C24A -0.0826(2) 0.1949(3) 0.4487(2) 0.0330(11) Uani d . 1 . C
H24A -0.1096(2) 0.1591(3) 0.4494(2) 0.040 Uiso calc R 1 . H
C25A -0.0959(2) 0.2646(2) 0.4138(2) 0.0326(11) Uani d . 1 . C
H25A -0.1317(2) 0.2753(2) 0.3908(2) 0.039 Uiso calc R 1 . H
C26A -0.0561(2) 0.3193(2) 0.4126(2) 0.0286(10) Uani d . 1 . C
C27A -0.0706(2) 0.3918(2) 0.3685(2) 0.0317(11) Uani d . 1 . C
H27A -0.0431(2) 0.4313(2) 0.3847(2) 0.038 Uiso calc R 1 . H
H27B -0.1045(2) 0.4128(2) 0.3726(2) 0.038 Uiso calc R 1 . H
C28A -0.0759(2) 0.3735(2) 0.2938(2) 0.0280(10) Uani d . 1 . C
C29A -0.0306(2) 0.3674(2) 0.2692(2) 0.0270(10) Uani d . 1 . C
C30A -0.0357(2) 0.3443(2) 0.2013(2) 0.0259(10) Uani d . 1 . C
C31A -0.0866(2) 0.3301(2) 0.1584(2) 0.0321(11) Uani d . 1 . C
H31A -0.0904(2) 0.3156(2) 0.1132(2) 0.039 Uiso calc R 1 . H
C32A -0.1321(2) 0.3370(2) 0.1809(2) 0.0385(12) Uani d . 1 . C
H32A -0.1660(2) 0.3271(2) 0.1515(2) 0.046 Uiso calc R 1 . H
C33A -0.1262(2) 0.3589(2) 0.2486(2) 0.0347(11) Uani d . 1 . C
H33A -0.1567(2) 0.3638(2) 0.2638(2) 0.042 Uiso calc R 1 . H
C34A 0.0143(2) 0.3335(2) 0.1766(2) 0.0295(11) Uani d . 1 . C
H34A 0.0049(2) 0.3430(2) 0.1277(2) 0.035 Uiso calc R 1 . H
H34B 0.0411(2) 0.3720(2) 0.1987(2) 0.035 Uiso calc R 1 . H
C35A 0.0386(2) 0.2525(3) 0.1912(2) 0.0279(11) Uani d . 1 . C
C36A 0.0829(2) 0.2336(3) 0.2466(2) 0.0276(10) Uani d . 1 . C
C37A 0.0990(2) 0.1573(3) 0.2628(2) 0.0272(10) Uani d . 1 . C
C38A 0.0728(2) 0.0968(2) 0.2208(2) 0.0314(11) Uani d . 1 . C
H38A 0.0832(2) 0.0451(2) 0.2315(2) 0.038 Uiso calc R 1 . H
C39A 0.0316(2) 0.1135(3) 0.1635(2) 0.0350(11) Uani d . 1 . C
H39A 0.0150(2) 0.0733(3) 0.1343(2) 0.042 Uiso calc R 1 . H
C40A 0.0145(2) 0.1895(3) 0.1489(2) 0.0307(11) Uani d . 1 . C
H40A -0.0137(2) 0.1996(3) 0.1100(2) 0.037 Uiso calc R 1 . H
C41A 0.1453(2) 0.1369(2) 0.3255(2) 0.0304(11) Uani d . 1 . C
H41A 0.1690(2) 0.1819(2) 0.3378(2) 0.037 Uiso calc R 1 . H
H41B 0.1660(2) 0.0944(2) 0.3140(2) 0.037 Uiso calc R 1 . H
C42A 0.1266(2) 0.1129(3) 0.3875(2) 0.0306(11) Uani d . 1 . C
C43A 0.1096(2) 0.1689(3) 0.4272(2) 0.0286(10) Uani d . 1 . C
C44A 0.0914(2) 0.1461(3) 0.4832(2) 0.0292(10) Uani d . 1 . C
C45A 0.0926(2) 0.0674(3) 0.4996(2) 0.0367(12) Uani d . 1 . C
H45A 0.0819(2) 0.0519(3) 0.5376(2) 0.044 Uiso calc R 1 . H
C46A 0.1091(2) 0.0114(3) 0.4613(2) 0.0396(12) Uani d . 1 . C
H46A 0.1091(2) -0.0413(3) 0.4726(2) 0.048 Uiso calc R 1 . H
C47A 0.1258(2) 0.0351(3) 0.4054(2) 0.0374(11) Uani d . 1 . C
H47A 0.1368(2) -0.0026(3) 0.3793(2) 0.045 Uiso calc R 1 . H
C48A 0.0694(2) 0.2089(2) 0.5208(2) 0.0320(11) Uani d . 1 . C
H48A 0.0712(2) 0.1903(2) 0.5663(2) 0.038 Uiso calc R 1 . H
H48B 0.0920(2) 0.2552(2) 0.5256(2) 0.038 Uiso calc R 1 . H
O1B 0.44662(12) 0.4725(2) 0.08509(13) 0.0435(8) Uani d . 1 . O
O2B 0.41785(12) 0.6399(2) 0.08519(14) 0.0514(9) Uani d . 1 . O
O3B 0.32921(12) 0.7287(2) -0.01102(14) 0.0468(8) Uani d . 1 . O
O4B 0.25847(11) 0.5076(2) -0.01677(14) 0.0449(8) Uani d . 1 . O
O5B 0.26649(12) 0.4319(2) 0.14872(14) 0.0484(9) Uani d . 1 . O
O6B 0.36185(12) 0.3918(2) 0.24226(13) 0.0457(8) Uani d . 1 . O
O7B 0.45692(12) 0.4798(2) 0.22275(14) 0.0500(9) Uani d . 1 . O
H7OB 0.46072(12) 0.4688(2) 0.16902(14) 0.060 Uiso d R 1 . H
O8B 0.37401(11) 0.3568(2) 0.11330(13) 0.0466(8) Uani d . 1 . O
H8OB 0.37079(11) 0.3605(2) 0.16364(13) 0.056 Uiso d R 1 . H
N1B 0.27654(14) 0.6702(2) -0.1443(2) 0.0441(10) Uani d . 1 . N
N2B 0.27436(14) 0.6207(2) -0.0988(2) 0.0429(10) Uani d . 1 . N
C1B 0.4346(2) 0.5258(3) 0.0276(2) 0.0483(13) Uani d . 1 . C
H1B1 0.4210(2) 0.4970(3) -0.0148(2) 0.058 Uiso calc R 1 . H
H1B2 0.4669(2) 0.5535(3) 0.0259(2) 0.058 Uiso calc R 1 . H
C2B 0.3930(2) 0.5827(3) 0.0363(2) 0.0465(13) Uani d . 1 . C
H2B1 0.3758(2) 0.6076(3) -0.0071(2) 0.056 Uiso calc R 1 . H
H2B2 0.3656(2) 0.5552(3) 0.0515(2) 0.056 Uiso calc R 1 . H
C3B 0.3816(2) 0.6920(3) 0.1015(2) 0.0537(14) Uani d . 1 . C
H3B1 0.3984(2) 0.7137(3) 0.1465(2) 0.064 Uiso calc R 1 . H
H3B2 0.3502(2) 0.6627(3) 0.1044(2) 0.064 Uiso calc R 1 . H
C4B 0.3629(2) 0.7589(3) 0.0520(2) 0.0555(14) Uani d . 1 . C
H4B1 0.3430(2) 0.7965(3) 0.0711(2) 0.067 Uiso calc R 1 . H
H4B2 0.3938(2) 0.7853(3) 0.0440(2) 0.067 Uiso calc R 1 . H
C5B 0.3036(2) 0.7808(3) -0.0609(2) 0.0413(12) Uani d . 1 . C
C6B 0.3037(2) 0.8613(3) -0.0504(2) 0.0544(14) Uani d . 1 . C
H6B 0.3228(2) 0.8824(3) -0.0085(2) 0.065 Uiso calc R 1 . H
C7B 0.2752(2) 0.9100(3) -0.1024(3) 0.0568(14) Uani d . 1 . C
H7B 0.2742(2) 0.9635(3) -0.0945(3) 0.068 Uiso calc R 1 . H
C8B 0.2482(2) 0.8803(3) -0.1664(3) 0.0585(14) Uani d . 1 . C
H8B 0.2291(2) 0.9132(3) -0.2012(3) 0.070 Uiso calc R 1 . H
C9B 0.2505(2) 0.8003(3) -0.1770(2) 0.0499(13) Uani d . 1 . C
H9B 0.2342(2) 0.7800(3) -0.2203(2) 0.060 Uiso calc R 1 . H
C10B 0.2764(2) 0.7504(3) -0.1252(2) 0.0401(12) Uani d . 1 . C
C11B 0.2778(2) 0.5412(3) -0.1201(2) 0.0382(12) Uani d . 1 . C
C12B 0.2901(2) 0.5210(3) -0.1795(2) 0.0428(12) Uani d . 1 . C
H12B 0.2945(2) 0.5599(3) -0.2095(2) 0.051 Uiso calc R 1 . H
C13B 0.2961(2) 0.4434(3) -0.1949(2) 0.0484(13) Uani d . 1 . C
H13B 0.3040(2) 0.4301(3) -0.2353(2) 0.058 Uiso calc R 1 . H
C14B 0.2903(2) 0.3856(3) -0.1500(2) 0.0520(14) Uani d . 1 . C
H14B 0.2948(2) 0.3333(3) -0.1599(2) 0.062 Uiso calc R 1 . H
C15B 0.2775(2) 0.4055(3) -0.0895(2) 0.0468(13) Uani d . 1 . C
H15B 0.2733(2) 0.3666(3) -0.0594(2) 0.056 Uiso calc R 1 . H
C16B 0.2711(2) 0.4831(3) -0.0750(2) 0.0409(12) Uani d . 1 . C
C17B 0.2554(2) 0.4474(3) 0.0325(2) 0.0451(13) Uani d . 1 . C
H17C 0.2865(2) 0.4132(3) 0.0414(2) 0.054 Uiso calc R 1 . H
H17D 0.2231(2) 0.4161(3) 0.0154(2) 0.054 Uiso calc R 1 . H
C18B 0.2540(2) 0.4900(3) 0.0962(2) 0.0494(13) Uani d . 1 . C
H18C 0.2804(2) 0.5318(3) 0.1063(2) 0.059 Uiso calc R 1 . H
H18D 0.2186(2) 0.5121(3) 0.0914(2) 0.059 Uiso calc R 1 . H
C19B 0.2813(2) 0.4651(3) 0.2162(2) 0.0507(13) Uani d . 1 . C
H19C 0.2494(2) 0.4788(3) 0.2297(2) 0.061 Uiso calc R 1 . H
H19D 0.3026(2) 0.5121(3) 0.2173(2) 0.061 Uiso calc R 1 . H
C20B 0.3138(2) 0.4043(3) 0.2640(2) 0.0502(13) Uani d . 1 . C
H20C 0.3231(2) 0.4228(3) 0.3109(2) 0.060 Uiso calc R 1 . H
H20D 0.2934(2) 0.3561(3) 0.2609(2) 0.060 Uiso calc R 1 . H
C21B 0.4853(2) 0.4152(3) 0.0831(2) 0.0402(12) Uani d . 1 . C
C22B 0.4700(2) 0.3499(3) 0.0419(2) 0.0418(12) Uani d . 1 . C
C23B 0.5103(2) 0.2953(3) 0.0412(2) 0.0445(13) Uani d . 1 . C
H23B 0.5017(2) 0.2517(3) 0.0129(2) 0.053 Uiso calc R 1 . H
C24B 0.5626(2) 0.3048(3) 0.0818(2) 0.0477(13) Uani d . 1 . C
H24B 0.5888(2) 0.2680(3) 0.0806(2) 0.057 Uiso calc R 1 . H
C25B 0.5756(2) 0.3695(3) 0.1241(2) 0.0450(13) Uani d . 1 . C
H25B 0.6106(2) 0.3750(3) 0.1523(2) 0.054 Uiso calc R 1 . H
C26B 0.5370(2) 0.4270(3) 0.1254(2) 0.0438(12) Uani d . 1 . C
C27B 0.5519(2) 0.4963(3) 0.1726(2) 0.0472(13) Uani d . 1 . C
H27C 0.5255(2) 0.5375(3) 0.1566(2) 0.057 Uiso calc R 1 . H
H27D 0.5867(2) 0.5161(3) 0.1710(2) 0.057 Uiso calc R 1 . H
C28B 0.5544(2) 0.4763(3) 0.2458(2) 0.0469(13) Uani d . 1 . C
C29B 0.5073(2) 0.4692(3) 0.2666(2) 0.0469(13) Uani d . 1 . C
C30B 0.5087(2) 0.4493(3) 0.3332(2) 0.0459(13) Uani d . 1 . C
C31B 0.5584(2) 0.4413(3) 0.3811(2) 0.0519(14) Uani d . 1 . C
H31B 0.5600(2) 0.4300(3) 0.4263(2) 0.062 Uiso calc R 1 . H
C32B 0.6059(2) 0.4497(3) 0.3627(2) 0.0550(14) Uani d . 1 . C
H32B 0.6391(2) 0.4446(3) 0.3954(2) 0.066 Uiso calc R 1 . H
C33B 0.6034(2) 0.4659(3) 0.2950(2) 0.0500(13) Uani d . 1 . C
H33B 0.6352(2) 0.4699(3) 0.2824(2) 0.060 Uiso calc R 1 . H
C34B 0.4570(2) 0.4325(3) 0.3524(2) 0.0503(14) Uani d . 1 . C
H34C 0.4289(2) 0.4686(3) 0.3290(2) 0.060 Uiso calc R 1 . H
H34D 0.4630(2) 0.4387(3) 0.4014(2) 0.060 Uiso calc R 1 . H
C35B 0.4402(2) 0.3488(3) 0.3314(2) 0.0437(13) Uani d . 1 . C
C36B 0.3945(2) 0.3304(3) 0.2776(2) 0.0437(13) Uani d . 1 . C
C37B 0.3828(2) 0.2548(3) 0.2532(2) 0.0400(12) Uani d . 1 . C
C38B 0.4162(2) 0.1955(3) 0.2869(2) 0.0495(13) Uani d . 1 . C
H38B 0.4090(2) 0.1441(3) 0.2721(2) 0.059 Uiso calc R 1 . H
C39B 0.4605(2) 0.2115(3) 0.3426(2) 0.0489(13) Uani d . 1 . C
H39B 0.4822(2) 0.1710(3) 0.3656(2) 0.059 Uiso calc R 1 . H
C40B 0.4717(2) 0.2866(3) 0.3630(2) 0.0460(13) Uani d . 1 . C
H40B 0.5017(2) 0.2967(3) 0.3997(2) 0.055 Uiso calc R 1 . H
C41B 0.3376(2) 0.2369(3) 0.1908(2) 0.0450(13) Uani d . 1 . C
H41C 0.3130(2) 0.2809(3) 0.1813(2) 0.054 Uiso calc R 1 . H
H41D 0.3180(2) 0.1918(3) 0.2002(2) 0.054 Uiso calc R 1 . H
C42B 0.3561(2) 0.2202(3) 0.1282(2) 0.0430(12) Uani d . 1 . C
C43B 0.3732(2) 0.2797(3) 0.0939(2) 0.0398(12) Uani d . 1 . C
C44B 0.3906(2) 0.2663(3) 0.0351(2) 0.0424(12) Uani d . 1 . C
C45B 0.3903(2) 0.1905(3) 0.0122(2) 0.0488(13) Uani d . 1 . C
H45B 0.4020(2) 0.1806(3) -0.0262(2) 0.059 Uiso calc R 1 . H
C46B 0.3731(2) 0.1289(3) 0.0445(2) 0.0523(14) Uani d . 1 . C
H46B 0.3727(2) 0.0780(3) 0.0280(2) 0.063 Uiso calc R 1 . H
C47B 0.3563(2) 0.1450(3) 0.1028(2) 0.0484(13) Uani d . 1 . C
H47B 0.3449(2) 0.1038(3) 0.1252(2) 0.058 Uiso calc R 1 . H
C48B 0.4124(2) 0.3326(3) 0.0022(2) 0.0439(13) Uani d . 1 . C
H48C 0.3905(2) 0.3789(3) 0.0010(2) 0.053 Uiso calc R 1 . H
H48D 0.4108(2) 0.3188(3) -0.0446(2) 0.053 Uiso calc R 1 . H
O1 0.4363(2) 0.5974(2) 0.4450(2) 0.0871(13) Uani d . 1 . O
N1 0.4491(2) 0.6371(2) 0.3437(2) 0.0597(12) Uani d . 1 . N
C1 0.4663(2) 0.6149(3) 0.4092(3) 0.074(2) Uani d . 1 . C
H1 0.5033(2) 0.6124(3) 0.4293(3) 0.089 Uiso calc R 1 . H
C2 0.3917(2) 0.6416(3) 0.3078(3) 0.076(2) Uani d . 1 . C
H2A 0.3840(3) 0.6090(14) 0.2679(9) 0.114 Uiso calc R 1 . H
H2B 0.3823(3) 0.6948(4) 0.2944(14) 0.114 Uiso calc R 1 . H
H2C 0.3712(2) 0.6241(17) 0.3376(6) 0.114 Uiso calc R 1 . H
C3 0.4861(2) 0.6642(3) 0.3080(3) 0.079(2) Uani d . 1 . C
H3A 0.4776(9) 0.7173(7) 0.2935(15) 0.119 Uiso calc R 1 . H
H3B 0.4834(10) 0.6317(13) 0.2687(10) 0.119 Uiso calc R 1 . H
H3C 0.5222(2) 0.6618(19) 0.3379(6) 0.119 Uiso calc R 1 . H
O2 0.1422(2) 0.5287(2) 0.2000(2) 0.0848(13) Uani d . 1 . O
N2 0.0654(2) 0.5971(2) 0.1930(2) 0.0324(9) Uani d . 1 . N
C4 0.1182(2) 0.5884(3) 0.2097(2) 0.0570(14) Uani d . 1 . C
H4 0.1391(2) 0.6307(3) 0.2304(2) 0.068 Uiso calc R 1 . H
C5 0.0412(2) 0.6694(2) 0.2062(2) 0.0439(13) Uani d . 1 . C
H5A 0.0160(7) 0.6587(3) 0.2318(11) 0.066 Uiso calc R 1 . H
H5B 0.0228(8) 0.6938(7) 0.1635(2) 0.066 Uiso calc R 1 . H
H5C 0.0688(2) 0.7039(6) 0.2320(10) 0.066 Uiso calc R 1 . H
C6 0.0298(2) 0.5366(3) 0.1595(2) 0.0557(14) Uani d . 1 . C
H6C 0.0029(6) 0.5581(4) 0.1212(8) 0.084 Uiso calc R 1 . H
H6D 0.0126(8) 0.5137(11) 0.1910(4) 0.084 Uiso calc R 1 . H
H6E 0.0499(2) 0.4971(7) 0.1437(11) 0.084 Uiso calc R 1 . H

loop_
_atom_type_symbol
_atom_type_description
_atom_type_scat_dispersion_real
_atom_type_scat_dispersion_imag
_atom_type_scat_source
C C 0.0033 0.0016 'International Tables Vol C Tables 4.2.6.8 and 6.1.1.4'
H H 0.0000 0.0000 'International Tables Vol C Tables 4.2.6.8 and 6.1.1.4'
O O 0.0106 0.0060 'International Tables Vol C Tables 4.2.6.8 and 6.1.1.4'
N N 0.0061 0.0033 'International Tables Vol C Tables 4.2.6.8 and 6.1.1.4'

loop_
_geom_angle_atom_site_label_1
_geom_angle_atom_site_label_2
_geom_angle_atom_site_label_3
_geom_angle
C21A O1A C1A 115.7(2)
C2A O2A C3A 114.7(3)
C5A O3A C4A 117.9(3)
C16A O4A C17A 116.2(3)
C18A O5A C19A 110.5(3)
C36A O6A C20A 122.3(3)
N2A N1A C10A 115.5(3)
N1A N2A C11A 114.2(3)
O1A C1A C2A 107.7(3)
O2A C2A C1A 107.7(3)
O2A C3A C4A 113.2(3)
O3A C4A C3A 106.5(3)
O3A C5A C6A 123.7(4)
O3A C5A C10A 117.4(4)
C6A C5A C10A 118.9(4)
C7A C6A C5A 121.7(4)
C8A C7A C6A 119.5(5)
C7A C8A C9A 119.0(5)
C10A C9A C8A 121.7(5)
C9A C10A C5A 119.2(5)
C9A C10A N1A 115.8(4)
C5A C10A N1A 124.8(4)
C12A C11A C16A 118.8(4)
C12A C11A N2A 124.0(4)
C16A C11A N2A 117.2(4)
C13A C12A C11A 120.3(4)
C12A C13A C14A 120.3(4)
C13A C14A C15A 120.4(4)
C16A C15A C14A 120.3(4)
O4A C16A C15A 123.0(4)
O4A C16A C11A 117.1(4)
C15A C16A C11A 119.9(4)
O4A C17A C18A 109.6(3)
O5A C18A C17A 114.3(3)
O5A C19A C20A 105.6(3)
O6A C20A C19A 108.6(3)
C22A C21A C26A 123.7(4)
C22A C21A O1A 119.4(4)
C26A C21A O1A 116.7(4)
C21A C22A C23A 116.2(4)
C21A C22A C48A 124.1(4)
C23A C22A C48A 119.7(4)
C24A C23A C22A 121.4(4)
C23A C24A C25A 120.8(4)
C24A C25A C26A 120.5(4)
C25A C26A C21A 117.4(4)
C25A C26A C27A 119.7(4)
C21A C26A C27A 122.7(4)
C26A C27A C28A 111.2(3)
C33A C28A C29A 118.1(3)
C33A C28A C27A 120.2(3)
C29A C28A C27A 121.7(4)
O7A C29A C28A 123.1(3)
O7A C29A C30A 115.9(3)
C28A C29A C30A 120.9(4)
C31A C30A C29A 118.8(4)
C31A C30A C34A 121.0(3)
C29A C30A C34A 120.2(4)
C30A C31A C32A 121.5(4)
C31A C32A C33A 119.0(4)
C28A C33A C32A 121.7(4)
C35A C34A C30A 112.9(3)
C36A C35A C40A 115.9(4)
C36A C35A C34A 124.7(4)
C40A C35A C34A 119.3(4)
C37A C36A O6A 116.3(4)
C37A C36A C35A 122.4(4)
O6A C36A C35A 121.1(4)
C36A C37A C38A 119.5(4)
C36A C37A C41A 122.0(4)
C38A C37A C41A 118.5(4)
C39A C38A C37A 119.8(4)
C38A C39A C40A 120.3(4)
C39A C40A C35A 121.9(4)
C37A C41A C42A 113.4(3)
C47A C42A C43A 118.3(3)
C47A C42A C41A 120.5(4)
C43A C42A C41A 121.1(4)
O8A C43A C42A 123.7(3)
O8A C43A C44A 115.6(4)
C42A C43A C44A 120.7(4)
C45A C44A C43A 118.4(4)
C45A C44A C48A 123.4(3)
C43A C44A C48A 118.1(4)
C46A C45A C44A 121.9(4)
C45A C46A C47A 118.8(4)
C42A C47A C46A 121.9(4)
C22A C48A C44A 112.6(3)
C21B O1B C1B 114.0(3)
C3B O2B C2B 113.9(3)
C5B O3B C4B 118.4(4)
C16B O4B C17B 116.8(3)
C18B O5B C19B 112.7(3)
C36B O6B C20B 113.4(3)
N2B N1B C10B 116.0(4)
N1B N2B C11B 113.0(3)
O1B C1B C2B 108.1(3)
O2B C2B C1B 109.5(4)
O2B C3B C4B 115.7(4)
O3B C4B C3B 109.0(4)
O3B C5B C6B 123.2(4)
O3B C5B C10B 117.5(4)
C6B C5B C10B 119.3(4)
C7B C6B C5B 119.9(5)
C6B C7B C8B 121.1(5)
C9B C8B C7B 118.3(5)
C10B C9B C8B 121.6(5)
C9B C10B C5B 119.7(5)
C9B C10B N1B 115.3(4)
C5B C10B N1B 124.9(4)
C12B C11B C16B 120.1(4)
C12B C11B N2B 123.5(4)
C16B C11B N2B 116.3(4)
C11B C12B C13B 120.5(4)
C12B C13B C14B 119.8(4)
C13B C14B C15B 120.2(5)
C16B C15B C14B 119.5(4)
C15B C16B O4B 123.1(4)
C15B C16B C11B 119.9(4)
O4B C16B C11B 116.9(4)
O4B C17B C18B 105.9(3)
O5B C18B C17B 104.8(4)
O5B C19B C20B 107.2(4)
O6B C20B C19B 105.9(3)
C22B C21B C26B 123.6(5)
C22B C21B O1B 119.6(4)
C26B C21B O1B 116.7(4)
C21B C22B C23B 117.2(4)
C21B C22B C48B 123.4(4)
C23B C22B C48B 119.3(4)
C24B C23B C22B 121.4(5)
C23B C24B C25B 119.5(5)
C24B C25B C26B 121.3(5)
C21B C26B C25B 116.9(5)
C21B C26B C27B 122.7(4)
C25B C26B C27B 120.4(4)
C26B C27B C28B 112.5(4)
C33B C28B C29B 117.7(4)
C33B C28B C27B 121.2(4)
C29B C28B C27B 121.0(4)
O7B C29B C30B 115.4(4)
O7B C29B C28B 122.7(4)
C30B C29B C28B 121.9(4)
C29B C30B C31B 118.4(5)
C29B C30B C34B 120.9(4)
C31B C30B C34B 120.6(4)
C32B C31B C30B 121.1(4)
C31B C32B C33B 119.3(5)
C28B C33B C32B 121.3(4)
C30B C34B C35B 107.9(4)
C40B C35B C36B 116.5(5)
C40B C35B C34B 120.5(5)
C36B C35B C34B 122.9(4)
C37B C36B C35B 122.7(5)
C37B C36B O6B 118.1(4)
C35B C36B O6B 118.9(5)
C38B C37B C36B 117.5(5)
C38B C37B C41B 120.1(5)
C36B C37B C41B 122.3(4)
C37B C38B C39B 121.1(5)
C40B C39B C38B 119.4(5)
C39B C40B C35B 122.6(5)
C37B C41B C42B 113.5(4)
C43B C42B C47B 117.5(4)
C43B C42B C41B 120.8(4)
C47B C42B C41B 121.7(4)
O8B C43B C42B 123.1(4)
O8B C43B C44B 114.6(4)
C42B C43B C44B 122.3(5)
C45B C44B C43B 117.9(4)
C45B C44B C48B 121.6(4)
C43B C44B C48B 120.3(4)
C44B C45B C46B 121.9(4)
C45B C46B C47B 118.2(5)
C42B C47B C46B 122.2(4)
C44B C48B C22B 110.2(4)
C1 N1 C3 121.1(5)
C1 N1 C2 121.3(4)
C3 N1 C2 117.4(4)
O1 C1 N1 124.6(5)
C4 N2 C6 121.6(4)
C4 N2 C5 121.3(4)
C6 N2 C5 117.1(4)
O2 C4 N2 125.5(5)

loop_
_geom_bond_atom_site_label_1
_geom_bond_atom_site_label_2
_geom_bond_site_symmetry_2
_geom_bond_distance
_geom_bond_publ_flag
O1A C21A . 1.410(4) ?
O1A C1A . 1.437(4) ?
O2A C2A . 1.426(4) ?
O2A C3A . 1.431(4) ?
O3A C5A . 1.350(5) ?
O3A C4A . 1.431(4) ?
O4A C16A . 1.377(4) ?
O4A C17A . 1.435(4) ?
O5A C18A . 1.430(4) ?
O5A C19A . 1.449(5) ?
O6A C36A . 1.391(4) ?
O6A C20A . 1.422(4) ?
O7A C29A . 1.355(4) ?
O8A C43A . 1.352(4) ?
N1A N2A . 1.262(4) ?
N1A C10A . 1.433(5) ?
N2A C11A . 1.415(5) ?
C1A C2A . 1.504(5) ?
C3A C4A . 1.516(5) ?
C5A C6A . 1.387(6) ?
C5A C10A . 1.406(5) ?
C6A C7A . 1.387(6) ?
C7A C8A . 1.391(6) ?
C8A C9A . 1.396(6) ?
C9A C10A . 1.381(6) ?
C11A C12A . 1.402(5) ?
C11A C16A . 1.405(5) ?
C12A C13A . 1.376(5) ?
C13A C14A . 1.377(5) ?
C14A C15A . 1.378(5) ?
C15A C16A . 1.382(5) ?
C17A C18A . 1.502(5) ?
C19A C20A . 1.513(5) ?
C21A C22A . 1.395(5) ?
C21A C26A . 1.395(5) ?
C22A C23A . 1.410(5) ?
C22A C48A . 1.514(5) ?
C23A C24A . 1.371(5) ?
C24A C25A . 1.382(5) ?
C25A C26A . 1.395(5) ?
C26A C27A . 1.514(5) ?
C27A C28A . 1.522(4) ?
C28A C33A . 1.389(5) ?
C28A C29A . 1.402(5) ?
C29A C30A . 1.407(5) ?
C30A C31A . 1.382(5) ?
C30A C34A . 1.527(5) ?
C31A C32A . 1.382(5) ?
C32A C33A . 1.393(5) ?
C34A C35A . 1.514(5) ?
C35A C36A . 1.400(5) ?
C35A C40A . 1.410(5) ?
C36A C37A . 1.380(5) ?
C37A C38A . 1.391(5) ?
C37A C41A . 1.525(5) ?
C38A C39A . 1.371(5) ?
C39A C40A . 1.377(5) ?
C41A C42A . 1.529(5) ?
C42A C47A . 1.382(5) ?
C42A C43A . 1.400(5) ?
C43A C44A . 1.406(5) ?
C44A C45A . 1.384(5) ?
C44A C48A . 1.519(5) ?
C45A C46A . 1.376(5) ?
C46A C47A . 1.385(5) ?
O1B C21B . 1.408(5) ?
O1B C1B . 1.446(4) ?
O2B C3B . 1.400(5) ?
O2B C2B . 1.414(5) ?
O3B C5B . 1.373(5) ?
O3B C4B . 1.430(5) ?
O4B C16B . 1.380(4) ?
O4B C17B . 1.454(4) ?
O5B C18B . 1.428(4) ?
O5B C19B . 1.435(4) ?
O6B C36B . 1.412(5) ?
O6B C20B . 1.448(4) ?
O7B C29B . 1.368(5) ?
O8B C43B . 1.373(5) ?
N1B N2B . 1.267(4) ?
N1B C10B . 1.425(5) ?
N2B C11B . 1.436(5) ?
C1B C2B . 1.496(5) ?
C3B C4B . 1.511(6) ?
C5B C6B . 1.391(6) ?
C5B C10B . 1.402(6) ?
C6B C7B . 1.385(6) ?
C7B C8B . 1.389(6) ?
C8B C9B . 1.387(6) ?
C9B C10B . 1.375(6) ?
C11B C12B . 1.379(5) ?
C11B C16B . 1.396(5) ?
C12B C13B . 1.380(5) ?
C13B C14B . 1.382(6) ?
C14B C15B . 1.405(5) ?
C15B C16B . 1.379(6) ?
C17B C18B . 1.497(5) ?
C19B C20B . 1.507(5) ?
C21B C22B . 1.386(6) ?
C21B C26B . 1.387(6) ?
C22B C23B . 1.401(6) ?
C22B C48B . 1.512(6) ?
C23B C24B . 1.381(6) ?
C24B C25B . 1.384(6) ?
C25B C26B . 1.407(6) ?
C26B C27B . 1.505(6) ?
C27B C28B . 1.514(5) ?
C28B C33B . 1.388(6) ?
C28B C29B . 1.404(6) ?
C29B C30B . 1.388(5) ?
C30B C31B . 1.385(6) ?
C30B C34B . 1.523(6) ?
C31B C32B . 1.389(6) ?
C32B C33B . 1.389(5) ?
C34B C35B . 1.520(6) ?
C35B C40B . 1.383(6) ?
C35B C36B . 1.404(6) ?
C36B C37B . 1.385(6) ?
C37B C38B . 1.382(6) ?
C37B C41B . 1.497(5) ?
C38B C39B . 1.394(6) ?
C39B C40B . 1.355(6) ?
C41B C42B . 1.509(5) ?
C42B C43B . 1.375(5) ?
C42B C47B . 1.385(6) ?
C43B C44B . 1.413(5) ?
C44B C45B . 1.375(6) ?
C44B C48B . 1.504(5) ?
C45B C46B . 1.380(6) ?
C46B C47B . 1.402(5) ?
O1 C1 . 1.241(5) ?
N1 C1 . 1.336(6) ?
N1 C3 . 1.431(5) ?
N1 C2 . 1.461(6) ?
O2 C4 . 1.239(5) ?
N2 C4 . 1.320(6) ?
N2 C6 . 1.425(5) ?
N2 C5 . 1.443(5) ?

loop_
_cod_related_entry_id
_cod_related_entry_database
_cod_related_entry_code
1 ChemSpider 30652225
